data_2011079
loop_
_publ_author_name
'Figgis, Brian N.'
'Reynolds, Philip A.'
'Sobolev, Alexandre N.'

_publ_section_title
;
 The structures of the \a-alums RbCr(SO~4~)~2~&#x00B7;12H~2~O and
 CsCr(SeO~4~)~2~&#x00B7;12H~2~O at 293 and 12K
;
_journal_issue 7
_journal_name_full 'Acta Crystallographica Section C'
_journal_page_first 731
_journal_page_last 734
_journal_paper_doi 10.1107/S0108270100004960
_journal_volume 56
_journal_year 2000
_chemical_formula_moiety 'Rb Cr (S O4)2, 12H2 O'
_chemical_formula_sum 'Cr H24 O20 Rb S2'
_chemical_formula_weight 545.78
_chemical_name_common 'Rubidium chromium sulfate dodecahydrate'
_chemical_name_systematic
;
 Chromium alpha-Alums
;
_space_group_IT_number 205
_symmetry_cell_setting cubic
_symmetry_space_group_name_Hall '-P 2ac 2ab 3'
_symmetry_space_group_name_H-M 'P a -3'
_audit_creation_method SHELXL-97
_cell_angle_alpha 90.00
_cell_angle_beta 90.00
_cell_angle_gamma 90.00
_cell_formula_units_Z 4
_cell_length_a 12.296(2)
_cell_length_b 12.296(2)
_cell_length_c 12.296(2)
_cell_measurement_reflns_used 14
_cell_measurement_temperature 293(2)
_cell_measurement_theta_max 17.56
_cell_measurement_theta_min 16.88
_cell_volume 1859.1(5)
_computing_cell_refinement 'local diffractometer control software'
_computing_data_collection 'local diffractometer control software'
_computing_data_reduction 'PROFIT (Streltsov & Zavodnik, 1989)'
_computing_molecular_graphics 'SHELXTL (Sheldrick, 1983)'
_computing_publication_material SHELXTL
_computing_structure_refinement 'SHELXL97 (Sheldrick, 1997)'
_computing_structure_solution 'SHELXS97 (Sheldrick, 1990)'
_diffrn_ambient_temperature 293(2)
_diffrn_measured_fraction_theta_full 1.000
_diffrn_measured_fraction_theta_max 1.000
_diffrn_measurement_device_type 'Huber 512 goniometer'
_diffrn_measurement_method '\w-2\q scan'
_diffrn_radiation_monochromator none
_diffrn_radiation_source 'normal-focus sealed tube'
_diffrn_radiation_type MoK\a
_diffrn_radiation_wavelength .71073
_diffrn_reflns_av_R_equivalents .0269
_diffrn_reflns_av_sigmaI/netI .0208
_diffrn_reflns_limit_h_max 14
_diffrn_reflns_limit_h_min 0
_diffrn_reflns_limit_k_max 14
_diffrn_reflns_limit_k_min 0
_diffrn_reflns_limit_l_max 0
_diffrn_reflns_limit_l_min -14
_diffrn_reflns_number 1655
_diffrn_reflns_theta_full 25.01
_diffrn_reflns_theta_max 25.01
_diffrn_reflns_theta_min 2.87
_diffrn_standards_decay_% .5
_diffrn_standards_interval_count 100
_diffrn_standards_number 3
_exptl_absorpt_coefficient_mu 3.531
_exptl_absorpt_correction_T_max .4201
_exptl_absorpt_correction_T_min .3604
_exptl_absorpt_correction_type gaussian
_exptl_absorpt_process_details '(XTAL 3.4; Hall et al., 1994)'
_exptl_crystal_colour Pink
_exptl_crystal_density_diffrn 1.950
_exptl_crystal_density_meas ?
_exptl_crystal_density_method 'not measured'
_exptl_crystal_description Cube
_exptl_crystal_F_000 1108
_exptl_crystal_size_max .462
_exptl_crystal_size_mid .458
_exptl_crystal_size_min .443
_refine_diff_density_max .631
_refine_diff_density_min -.238
_refine_ls_extinction_coef .0249(15)
_refine_ls_extinction_method 'SHELXL97 (Sheldrick, 1997)'
_refine_ls_goodness_of_fit_ref 1.046
_refine_ls_hydrogen_treatment refall
_refine_ls_matrix_type full
_refine_ls_number_parameters 55
_refine_ls_number_reflns 557
_refine_ls_number_restraints 4
_refine_ls_restrained_S_all 1.042
_refine_ls_R_factor_all .0424
_refine_ls_R_factor_gt .0321
_refine_ls_shift/su_max .000
_refine_ls_shift/su_mean .000
_refine_ls_structure_factor_coef Fsqd
_refine_ls_weighting_details 'calc w = 1/[\s^2^(Fo^2^)+(0.0299P)^2^+4.4211P] where P=(Fo^2^+2Fc^2^)/3'
_refine_ls_weighting_scheme calc
_refine_ls_wR_factor_ref .0803
_reflns_number_gt 444
_reflns_number_total 557
_reflns_threshold_expression I>2\s(I)
_cod_data_source_file br1280.cif
_cod_data_source_block Ia
_cod_depositor_comments
;
The following automatic conversions were performed:
'_symmetry_cell_setting' value 'Cubic' changed to 'cubic' according to
'/home/saulius/struct/CIF-dictionaries/cif_core.dic' dictionary named
'cif_core.dic' version 2.4.1 from 2010-06-29.

Automatic conversion script
Id: cif_fix_enum 1527 2010-12-29 10:47:43Z saulius 

The following automatic conversions were performed:

'_chemical_melting_point' value 'not measured' was changed to '?' -
the value is undefined or not given.

'_symmetry_cell_setting' value
'Cubic' changed to 'cubic' according to
/home/saulius/struct/CIF-dictionaries/cif_core.dic dictionary named
'cif_core.dic' version 2.4.1 from
2010-06-29.

'_exptl_absorpt_correction_type' value 'Gaussian'
changed to 'gaussian' according to
/home/saulius/struct/CIF-dictionaries/cif_core.dic dictionary named
'cif_core.dic' version 2.4.1 from 2010-06-29.

Automatic conversion script
Id: cif_fix_values 1715 2011-07-08 13:25:40Z adriana 

The following automatic conversions were performed:

'_exptl_crystal_density_meas' value 'not measured' was changed to '?'
- the value is perceived as not measured.

Automatic conversion script
Id: cif_fix_values 3008 2015-01-20 13:52:24Z robertas 
;
_cod_original_formula_sum 'H24 Cr O20 Rb S2'
_cod_database_code 2011079
_cod_database_fobs_code 2011079

loop_
_symmetry_equiv_pos_as_xyz
'x, y, z'
'-x+1/2, -y, z+1/2'
'-x, y+1/2, -z+1/2'
'x+1/2, -y+1/2, -z'
'z, x, y'
'z+1/2, -x+1/2, -y'
'-z+1/2, -x, y+1/2'
'-z, x+1/2, -y+1/2'
'y, z, x'
'-y, z+1/2, -x+1/2'
'y+1/2, -z+1/2, -x'
'-y+1/2, -z, x+1/2'
'-x, -y, -z'
'x-1/2, y, -z-1/2'
'x, -y-1/2, z-1/2'
'-x-1/2, y-1/2, z'
'-z, -x, -y'
'-z-1/2, x-1/2, y'
'z-1/2, x, -y-1/2'
'z, -x-1/2, y-1/2'
'-y, -z, -x'
'y, -z-1/2, x-1/2'
'-y-1/2, z-1/2, x'
'y-1/2, z, -x-1/2'

loop_
_atom_site_label
_atom_site_fract_x
_atom_site_fract_y
_atom_site_fract_z
_atom_site_U_iso_or_equiv
_atom_site_adp_type
_atom_site_calc_flag
_atom_site_refinement_flags
_atom_site_occupancy
_atom_site_disorder_assembly
_atom_site_disorder_group
_atom_site_type_symbol
Rb .0000 .0000 .0000 .0453(4) Uani d S 1 . . Rb
Cr .5000 .5000 .5000 .0177(4) Uani d S 1 . . Cr
S1 .18670(7) .18670(7) .18670(7) .0246(4) Uani d S 1 . . S
O1 .2544(3) .2544(3) .2544(3) .0682(19) Uani d S 1 . . O
O2 .0761(2) .1827(2) .2308(3) .0554(9) Uani d . 1 . . O
O11 -.1429(2) .2004(2) .0477(2) .0381(7) Uani d D 1 . . O
O12 .34142(19) .4891(2) .5125(2) .0280(6) Uani d D 1 . . O
H1 -.173(3) .212(4) .1056(19) .041(13) Uiso d D 1 . . H
H2 -.191(3) .218(4) .005(3) .067(17) Uiso d D 1 . . H
H3 .308(4) .468(4) .566(2) .059(15) Uiso d D 1 . . H
H4 .300(3) .480(3) .461(2) .040(12) Uiso d D 1 . . H

loop_
_atom_site_aniso_label
_atom_site_aniso_U_11
_atom_site_aniso_U_22
_atom_site_aniso_U_33
_atom_site_aniso_U_12
_atom_site_aniso_U_13
_atom_site_aniso_U_23
Rb .0453(4) .0453(4) .0453(4) .0107(3) .0107(3) .0107(3)
Cr .0177(4) .0177(4) .0177(4) -.0003(3) -.0003(3) -.0003(3)
S1 .0246(4) .0246(4) .0246(4) .0038(4) .0038(4) .0038(4)
O1 .0682(19) .0682(19) .0682(19) -.0160(17) -.0160(17) -.0160(17)
O2 .0444(17) .0446(17) .077(2) .0111(14) .0302(16) .0234(16)
O11 .0334(15) .0408(16) .0400(16) -.0049(13) -.0003(13) .0070(13)
O12 .0200(12) .0379(15) .0260(14) -.0038(10) -.0002(10) .0010(11)

loop_
_atom_type_symbol
_atom_type_description
_atom_type_scat_dispersion_real
_atom_type_scat_dispersion_imag
_atom_type_scat_source
O O .0106 .0060 'International Tables Vol C Tables 4.2.6.8 and 6.1.1.4'
H H .0000 .0000 'International Tables Vol C Tables 4.2.6.8 and 6.1.1.4'
S S .1246 .1234 'International Tables Vol C Tables 4.2.6.8 and 6.1.1.4'
Cr Cr .3209 .6236 'International Tables Vol C Tables 4.2.6.8 and 6.1.1.4'
Rb Rb -.9393 2.9676 'International Tables Vol C Tables 4.2.6.8 and 6.1.1.4'

loop_
_geom_angle_atom_site_label_1
_geom_angle_atom_site_label_2
_geom_angle_atom_site_label_3
_geom_angle_site_symmetry_1
_geom_angle_site_symmetry_3
_geom_angle
_geom_angle_publ_flag
O11 Rb O11 . 17 65.68(4) yes
O11 Rb O11 . 5 114.32(4) yes
O11 Rb O11 13 9 65.68(4) no
O11 Rb O11 13 21 114.32(4) no
O11 Rb O11 9 21 180.00(11) no
O11 Rb O11 13 . 180.00(8) no
O11 Rb O11 9 . 114.32(4) no
O11 Rb O11 21 . 65.68(4) no
O11 Rb O11 13 17 114.32(4) no
O11 Rb O11 9 17 65.68(4) no
O11 Rb O11 21 17 114.32(4) no
O11 Rb O11 13 5 65.68(4) no
O11 Rb O11 9 5 114.32(4) no
O11 Rb O11 21 5 65.68(4) no
O11 Rb O11 17 5 180.0 no
O11 Rb O2 . . 61.17(7) yes
O11 Rb O2 13 5 83.21(7) no
O11 Rb O2 9 5 71.82(7) no
O11 Rb O2 21 5 108.18(7) no
O11 Rb O2 . 5 96.79(7) no
O11 Rb O2 17 5 118.83(7) no
O11 Rb O2 5 5 61.17(7) no
O11 Rb O2 13 9 108.18(7) no
O11 Rb O2 9 9 61.17(7) no
O11 Rb O2 21 9 118.83(7) no
O11 Rb O2 . 9 71.82(7) no
O11 Rb O2 17 9 83.21(7) no
O11 Rb O2 5 9 96.79(7) no
O2 Rb O2 5 9 37.21(7) no
O11 Rb O2 13 21 71.82(7) no
O11 Rb O2 9 21 118.83(7) no
O11 Rb O2 21 21 61.17(7) no
O11 Rb O2 . 21 108.18(7) no
O11 Rb O2 17 21 96.79(7) no
O11 Rb O2 5 21 83.21(7) no
O2 Rb O2 5 21 142.79(7) no
O2 Rb O2 9 21 180.00(7) no
O11 Rb O2 13 . 118.83(7) no
O11 Rb O2 9 . 96.79(7) no
O11 Rb O2 21 . 83.21(7) no
O11 Rb O2 17 . 108.18(7) no
O11 Rb O2 5 . 71.82(7) no
O2 Rb O2 . 5 37.21(7) yes
O2 Rb O2 . 9 37.21(7) no
O2 Rb O2 21 . 142.79(7) no
O11 Rb O2 13 13 61.17(7) no
O11 Rb O2 9 13 83.21(7) no
O11 Rb O2 21 13 96.79(7) no
O11 Rb O2 . 13 118.83(7) no
O11 Rb O2 17 13 71.82(7) no
O11 Rb O2 5 13 108.18(7) no
O2 Rb O2 5 13 142.79(7) no
O2 Rb O2 9 13 142.79(7) no
O2 Rb O2 21 13 37.21(7) no
O2 Rb O2 . 13 180.00(12) no
O11 Rb O2 13 17 96.79(7) no
O11 Rb O2 9 17 108.18(7) no
O11 Rb O2 21 17 71.82(7) no
O11 Rb O2 . 17 83.21(7) no
O11 Rb O2 17 17 61.17(7) no
O11 Rb O2 5 17 118.83(7) no
O2 Rb O2 5 17 180.00(11) no
O2 Rb O2 9 17 142.79(7) no
O2 Rb O2 21 17 37.21(7) no
O2 Rb O2 . 17 142.79(7) no
O2 Rb O2 13 17 37.21(7) no
O11 Rb S1 13 . 104.03(5) no
O11 Rb S1 9 . 75.97(5) no
O11 Rb S1 21 . 104.03(5) no
O11 Rb S1 . . 75.97(5) no
O11 Rb S1 17 . 104.03(5) no
O11 Rb S1 5 . 75.97(5) no
O11 Rb S1 13 13 75.97(5) no
O11 Rb S1 9 13 104.03(5) no
O11 Rb S1 21 13 75.97(5) no
O11 Rb S1 . 13 104.03(5) no
O11 Rb S1 17 13 75.97(5) no
O11 Rb S1 5 13 104.03(5) no
S1 Rb S1 . 13 180.00(4) no
O12 Cr O12 . 17_666 89.13(10) yes
O12 Cr O12 . 5 90.87(10) yes
O12 Cr O12 13_666 . 180.0 no
O12 Cr O12 13_666 5 89.13(10) no
O12 Cr O12 13_666 21_666 90.87(10) no
O12 Cr O12 . 21_666 89.13(10) no
O12 Cr O12 5 21_666 89.13(10) no
O12 Cr O12 13_666 17_666 90.87(10) no
O12 Cr O12 5 17_666 180.0 no
O12 Cr O12 21_666 17_666 90.87(10) no
O12 Cr O12 13_666 9 89.13(10) no
O12 Cr O12 . 9 90.87(10) no
O12 Cr O12 5 9 90.87(10) no
O12 Cr O12 21_666 9 180.0 no
O12 Cr O12 17_666 9 89.13(10) no
O1 S1 O2 . . 109.97(15) yes
O2 S1 O2 . 5 108.96(15) yes
O1 S1 O2 . 5 109.97(15) no
O1 S1 O2 . 9 109.97(15) no
O2 S1 O2 5 9 108.96(15) no
O2 S1 O2 . 9 108.96(15) no
O1 S1 Rb . . 180.00(15) no
O2 S1 Rb 5 . 70.03(15) no
O2 S1 Rb 9 . 70.03(15) no
O2 S1 Rb . . 70.03(15) no
Rb O11 H1 . . 124(3) no
Rb O11 H2 . . 120(4) no
H1 O11 H2 . . 101(5) no
Cr O12 H3 . . 126(4) no
Cr O12 H4 . . 124(3) no
H3 O12 H4 . . 106(5) no

loop_
_geom_bond_atom_site_label_1
_geom_bond_atom_site_label_2
_geom_bond_site_symmetry_2
_geom_bond_distance
_geom_bond_publ_flag
Rb O11 13 3.082(3) no
Rb O11 9 3.082(3) no
Rb O11 21 3.082(3) no
Rb O11 . 3.082(3) yes
Rb O11 17 3.082(3) no
Rb O11 5 3.082(3) no
Rb S1 . 3.9762(16) no
Rb S1 13 3.9762(16) no
Rb O2 5 3.739(4) no
Rb O2 9 3.739(4) no
Rb O2 21 3.739(4) no
Rb O2 . 3.739(4) yes
Rb O2 13 3.739(4) no
Rb O2 17 3.739(4) no
Cr O12 13_666 1.960(2) no
Cr O12 . 1.960(2) yes
Cr O12 5 1.960(2) no
Cr O12 21_666 1.960(2) no
Cr O12 17_666 1.960(2) no
Cr O12 9 1.960(2) no
S1 O1 . 1.442(6) yes
S1 O2 5 1.465(3) no
S1 O2 9 1.465(3) no
S1 O2 . 1.465(3) yes
O11 H1 . .813(10) no
O11 H2 . .814(10) no
O12 H3 . .822(10) no
O12 H4 . .820(10) no

loop_
_geom_hbond_atom_site_label_D
_geom_hbond_atom_site_label_H
_geom_hbond_atom_site_label_A
_geom_hbond_site_symmetry_A
_geom_hbond_distance_DH
_geom_hbond_distance_HA
_geom_hbond_distance_DA
_geom_hbond_angle_DHA
O11 H1 O1 14_556 .813(10) 2.011(12) 2.821(4) 175(4)
O11 H2 O2 11_455 .814(10) 1.956(14) 2.763(4) 171(5)
O12 H3 O2 20_566 .822(10) 1.800(11) 2.621(4) 178(5)
O12 H4 O11 22_566 .820(10) 1.803(12) 2.620(4) 174(4)
